data_4305488
loop_
_publ_author_name
'Konstantin V. Luzyanin'
'Pavel V. Gushchin'
'Armando J. L. Pombeiro'
'Matti Haukka'
'Victor I. Ovcharenko'
'Vadim Yu. Kukushkin'

_publ_section_title
;
Oxidation of Pt-bound Bis-hydroxylamine as a Novel Route to Unexplored
Dinitrosoalkane Ligated Species
;
_journal_name_full 'Inorganic Chemistry'
_journal_page_first 6919
_journal_page_last 6930
_journal_paper_doi 10.1021/ic800481a
_journal_volume 47
_journal_year 2008
_chemical_formula_moiety 'C10 H24 N4 O4 Pt, Cl4 Pt, 2(H2 O)'
_chemical_formula_sum 'C10 H28 Cl4 N4 O6 Pt2'
_chemical_formula_weight 832.34
_chemical_name_systematic
; 
 ? 
;
_space_group_IT_number 2
_symmetry_cell_setting triclinic
_symmetry_space_group_name_Hall '-P 1'
_symmetry_space_group_name_H-M 'P -1'
_atom_sites_solution_hydrogens mixed
_atom_sites_solution_primary direct
_atom_sites_solution_secondary difmap
_audit_creation_method SHELXL-97
_cell_angle_alpha 104.471(4)
_cell_angle_beta 104.070(5)
_cell_angle_gamma 98.437(5)
_cell_formula_units_Z 1
_cell_length_a 7.3585(5)
_cell_length_b 8.5897(5)
_cell_length_c 9.6385(4)
_cell_measurement_reflns_used 2626
_cell_measurement_temperature 120(2)
_cell_measurement_theta_max 28.70
_cell_measurement_theta_min 1.00
_cell_volume 558.06(6)
_computing_cell_refinement 'EvalCCD (Duisenberg, 1998-2003)'
_computing_data_collection 'Collect (Bruker AXS BV, 1997-2004)'
_computing_data_reduction 'EvalCCD (Duisenberg, 1998-2003)'
_computing_molecular_graphics 'Diamond v.3.1e (Brandenburg, 2007)'
_computing_publication_material 'SHELXL-97 (Sheldrick, 1997)'
_computing_structure_refinement 'SHELXL-97 (Sheldrick, 1997)'
_computing_structure_solution 'SIR97 (Altomare et al., 1997)'
_diffrn_ambient_temperature 120(2)
_diffrn_detector_area_resol_mean 9
_diffrn_measured_fraction_theta_full 0.997
_diffrn_measured_fraction_theta_max 0.997
_diffrn_measurement_device '95mm CCD camera on \k-goniostat'
_diffrn_measurement_device_type 'Nonius KappaCCD'
_diffrn_measurement_method '\f scans and \w scans with \k offset'
_diffrn_radiation_monochromator 'horizontally mounted graphite crystal'
_diffrn_radiation_source 'fine-focus sealed tube'
_diffrn_radiation_type MoK\a
_diffrn_radiation_wavelength 0.71073
_diffrn_reflns_av_R_equivalents 0.0285
_diffrn_reflns_av_sigmaI/netI 0.0254
_diffrn_reflns_limit_h_max 9
_diffrn_reflns_limit_h_min -9
_diffrn_reflns_limit_k_max 9
_diffrn_reflns_limit_k_min -11
_diffrn_reflns_limit_l_max 12
_diffrn_reflns_limit_l_min -12
_diffrn_reflns_number 10323
_diffrn_reflns_theta_full 28.49
_diffrn_reflns_theta_max 28.49
_diffrn_reflns_theta_min 2.85
_exptl_absorpt_coefficient_mu 13.030
_exptl_absorpt_correction_T_max 0.1255
_exptl_absorpt_correction_T_min 0.0876
_exptl_absorpt_correction_type multi-scan
_exptl_absorpt_process_details 'SADABS v.2.10 (Sheldrick, 2003)'
_exptl_crystal_colour yellow
_exptl_crystal_density_diffrn 2.477
_exptl_crystal_density_method 'not measured'
_exptl_crystal_description block
_exptl_crystal_F_000 388
_exptl_crystal_size_max 0.22
_exptl_crystal_size_mid 0.16
_exptl_crystal_size_min 0.16
_refine_diff_density_max 0.538
_refine_diff_density_min -1.525
_refine_diff_density_rms 0.140
_refine_ls_extinction_method none
_refine_ls_goodness_of_fit_ref 1.082
_refine_ls_hydrogen_treatment constr
_refine_ls_matrix_type full
_refine_ls_number_parameters 127
_refine_ls_number_reflns 2812
_refine_ls_number_restraints 0
_refine_ls_restrained_S_all 1.082
_refine_ls_R_factor_all 0.0267
_refine_ls_R_factor_gt 0.0167
_refine_ls_shift/su_max 0.001
_refine_ls_shift/su_mean 0.000
_refine_ls_structure_factor_coef Fsqd
_refine_ls_weighting_details 'calc w=1/[\s^2^(Fo^2^)+(0.0138P)^2^+0.4956P] where P=(Fo^2^+2Fc^2^)/3'
_refine_ls_weighting_scheme calc
_refine_ls_wR_factor_gt 0.0374
_refine_ls_wR_factor_ref 0.0410
_reflns_number_gt 2260
_reflns_number_total 2812
_reflns_threshold_expression >2sigma(I)
_cod_data_source_file ic800481a-file003_5.cif
_cod_data_source_block 12
_cod_database_code 4305488

loop_
_symmetry_equiv_pos_as_xyz
'x, y, z'
'-x, -y, -z'

loop_
_atom_site_label
_atom_site_type_symbol
_atom_site_fract_x
_atom_site_fract_y
_atom_site_fract_z
_atom_site_U_iso_or_equiv
_atom_site_adp_type
_atom_site_occupancy
_atom_site_symmetry_multiplicity
_atom_site_calc_flag
_atom_site_refinement_flags
_atom_site_disorder_assembly
_atom_site_disorder_group
Pt1 Pt 0.0000 0.0000 0.0000 0.01266(5) Uani 1 2 d S . .
Pt2 Pt 0.0000 0.0000 0.5000 0.01527(5) Uani 1 2 d S . .
Cl1 Cl 0.09483(12) -0.17195(10) 0.31940(9) 0.02346(17) Uani 1 1 d . . .
Cl2 Cl 0.24914(12) -0.02775(12) 0.68204(9) 0.0299(2) Uani 1 1 d . . .
O1 O 0.3519(3) 0.1626(3) 0.2425(2) 0.0191(5) Uani 1 1 d . . .
H1O H 0.3877 0.1691 0.3476 0.029 Uiso 1 1 d R . .
O2 O 0.3604(3) -0.1263(3) 0.0483(3) 0.0223(5) Uani 1 1 d . . .
H2O H 0.3808 -0.0237 0.1219 0.033 Uiso 1 1 d R . .
O3 O 0.4792(3) 0.2128(3) 0.5320(2) 0.0253(5) Uani 1 1 d . . .
H3O H 0.4035 0.1420 0.5730 0.038 Uiso 1 1 d R . .
H3P H 0.6085 0.1928 0.5535 0.038 Uiso 1 1 d R . .
N1 N 0.1485(3) 0.1539(3) 0.2062(3) 0.0149(5) Uani 1 1 d . . .
H1 H 0.1043 0.1126 0.2753 0.018 Uiso 1 1 calc R . .
N2 N 0.1700(3) -0.1575(3) -0.0321(3) 0.0154(5) Uani 1 1 d . . .
C1 C 0.1060(4) 0.3248(3) 0.2239(3) 0.0156(6) Uani 1 1 d . . .
C2 C 0.2195(5) 0.4176(4) 0.1443(4) 0.0213(7) Uani 1 1 d . . .
H2A H 0.2017 0.3469 0.0428 0.032 Uiso 1 1 calc R . .
H2B H 0.3562 0.4473 0.2004 0.032 Uiso 1 1 calc R . .
H2C H 0.1733 0.5178 0.1388 0.032 Uiso 1 1 calc R . .
C3 C 0.1544(5) 0.4167(4) 0.3902(3) 0.0199(7) Uani 1 1 d . . .
H3A H 0.1279 0.5270 0.4020 0.030 Uiso 1 1 calc R . .
H3B H 0.2907 0.4263 0.4390 0.030 Uiso 1 1 calc R . .
H3C H 0.0757 0.3558 0.4364 0.030 Uiso 1 1 calc R . .
C4 C 0.2290(5) -0.4087(4) -0.1818(4) 0.0227(7) Uani 1 1 d . . .
H4A H 0.2841 -0.3817 -0.2581 0.034 Uiso 1 1 calc R . .
H4B H 0.1508 -0.5215 -0.2215 0.034 Uiso 1 1 calc R . .
H4C H 0.3329 -0.3999 -0.0926 0.034 Uiso 1 1 calc R . .
C5 C 0.1069(4) -0.2919(4) -0.1413(3) 0.0159(6) Uani 1 1 d . . .

loop_
_atom_site_aniso_label
_atom_site_aniso_U_11
_atom_site_aniso_U_22
_atom_site_aniso_U_33
_atom_site_aniso_U_23
_atom_site_aniso_U_13
_atom_site_aniso_U_12
Pt1 0.01164(9) 0.01244(8) 0.01254(8) 0.00118(6) 0.00344(6) 0.00312(6)
Pt2 0.01078(9) 0.01670(9) 0.01803(9) 0.00848(7) 0.00155(6) 0.00083(6)
Cl1 0.0249(4) 0.0202(4) 0.0248(4) 0.0063(3) 0.0066(3) 0.0054(3)
Cl2 0.0180(4) 0.0541(6) 0.0233(4) 0.0205(4) 0.0044(3) 0.0127(4)
O1 0.0109(10) 0.0221(11) 0.0210(11) 0.0021(9) 0.0032(9) 0.0039(9)
O2 0.0123(11) 0.0228(12) 0.0248(12) -0.0009(9) 0.0001(9) 0.0053(9)
O3 0.0197(12) 0.0288(13) 0.0245(12) 0.0074(10) 0.0024(10) 0.0039(10)
N1 0.0122(12) 0.0148(12) 0.0162(13) 0.0025(10) 0.0035(10) 0.0035(10)
N2 0.0113(12) 0.0169(13) 0.0167(13) 0.0040(10) 0.0029(10) 0.0035(10)
C1 0.0168(15) 0.0106(13) 0.0184(15) 0.0015(11) 0.0061(12) 0.0038(11)
C2 0.0187(16) 0.0206(16) 0.0263(17) 0.0079(13) 0.0096(14) 0.0030(13)
C3 0.0212(16) 0.0175(15) 0.0181(15) 0.0000(12) 0.0055(13) 0.0051(13)
C4 0.0202(17) 0.0186(15) 0.0279(18) 0.0010(13) 0.0090(14) 0.0072(13)
C5 0.0172(15) 0.0144(14) 0.0174(15) 0.0043(12) 0.0071(12) 0.0049(12)

loop_
_atom_type_symbol
_atom_type_description
_atom_type_scat_dispersion_real
_atom_type_scat_dispersion_imag
_atom_type_scat_source
C C 0.0033 0.0016 'International Tables Vol C Tables 4.2.6.8 and 6.1.1.4'
H H 0.0000 0.0000 'International Tables Vol C Tables 4.2.6.8 and 6.1.1.4'
N N 0.0061 0.0033 'International Tables Vol C Tables 4.2.6.8 and 6.1.1.4'
O O 0.0106 0.0060 'International Tables Vol C Tables 4.2.6.8 and 6.1.1.4'
Cl Cl 0.1484 0.1585 'International Tables Vol C Tables 4.2.6.8 and 6.1.1.4'
Pt Pt -1.7033 8.3905 'International Tables Vol C Tables 4.2.6.8 and 6.1.1.4'

loop_
_geom_angle_atom_site_label_1
_geom_angle_atom_site_label_2
_geom_angle_atom_site_label_3
_geom_angle
_geom_angle_site_symmetry_1
_geom_angle_site_symmetry_3
_geom_angle_publ_flag
N2 Pt1 N2 180.0 . 2 ?
N2 Pt1 N1 101.61(9) . . yes
N2 Pt1 N1 78.39(9) 2 . yes
N2 Pt1 N1 78.39(9) . 2 ?
N2 Pt1 N1 101.61(9) 2 2 ?
N1 Pt1 N1 180.0 . 2 ?
Cl2 Pt2 Cl2 180.0 2_556 . ?
Cl2 Pt2 Cl1 90.23(3) 2_556 . ?
Cl2 Pt2 Cl1 89.77(3) . . yes
Cl2 Pt2 Cl1 89.77(3) 2_556 2_556 ?
Cl2 Pt2 Cl1 90.23(3) . 2_556 ?
Cl1 Pt2 Cl1 180.0 . 2_556 ?
N1 O1 H1O 103.4 . . ?
N2 O2 H2O 104.2 . . ?
H3O O3 H3P 107.5 . . ?
O1 N1 C1 111.0(2) . . ?
O1 N1 Pt1 113.45(16) . . ?
C1 N1 Pt1 110.60(18) . . yes
O1 N1 H1 107.1 . . ?
C1 N1 H1 107.1 . . ?
Pt1 N1 H1 107.1 . . ?
C5 N2 O2 116.2(2) . . ?
C5 N2 Pt1 119.6(2) . . yes
O2 N2 Pt1 123.98(18) . . ?
N1 C1 C5 104.3(2) . 2 ?
N1 C1 C3 109.3(2) . . ?
C5 C1 C3 113.1(2) 2 . ?
N1 C1 C2 109.8(2) . . ?
C5 C1 C2 108.3(3) 2 . ?
C3 C1 C2 111.8(3) . . ?
C1 C2 H2A 109.5 . . ?
C1 C2 H2B 109.5 . . ?
H2A C2 H2B 109.5 . . ?
C1 C2 H2C 109.5 . . ?
H2A C2 H2C 109.5 . . ?
H2B C2 H2C 109.5 . . ?
C1 C3 H3A 109.5 . . ?
C1 C3 H3B 109.5 . . ?
H3A C3 H3B 109.5 . . ?
C1 C3 H3C 109.5 . . ?
H3A C3 H3C 109.5 . . ?
H3B C3 H3C 109.5 . . ?
C5 C4 H4A 109.5 . . ?
C5 C4 H4B 109.5 . . ?
H4A C4 H4B 109.5 . . ?
C5 C4 H4C 109.5 . . ?
H4A C4 H4C 109.5 . . ?
H4B C4 H4C 109.5 . . ?
N2 C5 C4 123.2(3) . . ?
N2 C5 C1 114.5(2) . 2 ?
C4 C5 C1 122.3(3) . 2 ?

loop_
_geom_bond_atom_site_label_1
_geom_bond_atom_site_label_2
_geom_bond_distance
_geom_bond_site_symmetry_2
_geom_bond_publ_flag
Pt1 N2 1.992(2) . yes
Pt1 N2 1.992(2) 2 ?
Pt1 N1 2.025(2) . yes
Pt1 N1 2.025(2) 2 ?
Pt2 Cl2 2.2956(8) 2_556 ?
Pt2 Cl2 2.2956(8) . yes
Pt2 Cl1 2.3036(8) . yes
Pt2 Cl1 2.3036(8) 2_556 ?
O1 N1 1.438(3) . yes
O1 H1O 0.9672 . ?
O2 N2 1.376(3) . yes
O2 H2O 0.9487 . ?
O3 H3O 0.9820 . ?
O3 H3P 0.9733 . ?
N1 C1 1.522(4) . yes
N1 H1 0.9300 . ?
N2 C5 1.286(4) . yes
C1 C5 1.523(4) 2 ?
C1 C3 1.525(4) . ?
C1 C2 1.531(4) . ?
C2 H2A 0.9800 . ?
C2 H2B 0.9800 . ?
C2 H2C 0.9800 . ?
C3 H3A 0.9800 . ?
C3 H3B 0.9800 . ?
C3 H3C 0.9800 . ?
C4 C5 1.485(4) . ?
C4 H4A 0.9800 . ?
C4 H4B 0.9800 . ?
C4 H4C 0.9800 . ?
C5 C1 1.523(4) 2 ?

loop_
_geom_hbond_atom_site_label_D
_geom_hbond_atom_site_label_H
_geom_hbond_atom_site_label_A
_geom_hbond_distance_DH
_geom_hbond_distance_HA
_geom_hbond_distance_DA
_geom_hbond_angle_DHA
_geom_hbond_site_symmetry_A
_geom_hbond_publ_flag
O1 H1O O3 0.97 1.66 2.619(3) 169.0 . yes
O2 H2O O1 0.95 1.80 2.729(3) 164.9 . yes
O3 H3O Cl2 0.98 2.32 3.299(3) 175.1 . yes
O3 H3P Cl1 0.97 2.29 3.223(2) 161.5 2_656 yes
O3 H3P Cl2 0.97 2.87 3.476(2) 121.1 2_656 yes
N1 H1 Cl1 0.93 2.58 3.255(3) 130.1 . yes
N1 H1 Cl2 0.93 2.75 3.476(3) 135.3 2_556 yes
